data_4117932
loop_
_publ_author_name
'Andrea Di Giuseppe'
'Ricardo Castarlenas'
'Jes\'us J. P\'erez-Torrente'
'Marcello Crucianelli'
'Victor Polo'
'Rodrigo Sancho'
'Fernando J. Lahoz'
'Luis A. Oro'

_publ_contact_author_address
;
  Dr. Fernando J. Lahoz
  Departamento de Qu\'imica Inorg\'anica - I.S.Q.C.H.
  Facultad de Ciencias
  Universidad de Zaragoza - C.S.I.C.
  50009 Zaragoza, Spain
;
_publ_contact_author_email lahoz@unizar.es
_publ_contact_author_fax '+34 976 761187'
_publ_contact_author_name 'Dr. Fernando J. Lahoz'
_publ_contact_author_phone '+34 976 761147'
_publ_section_title
;
 Ligand-Controlled Regioselectivity in the Hydrothiolation of Alkynes by
 Rhodium N-Heterocyclic Carbene Catalysts
;
_journal_name_full 'Journal of the American Chemical Society'
_journal_page_first 8171
_journal_page_last 8183
_journal_paper_doi 10.1021/ja300396h
_journal_volume 134
_journal_year 2012
_chemical_formula_moiety 'C58 H80 Cl2 N4 Rh2'
_chemical_formula_sum 'C58 H80 Cl2 N4 Rh2'
_chemical_formula_weight 1109.98
_chemical_name_systematic
;
 ?
;
_space_group_IT_number 2
_symmetry_cell_setting triclinic
_symmetry_space_group_name_Hall '-P 1'
_symmetry_space_group_name_H-M 'P -1'
_atom_sites_solution_hydrogens geom
_atom_sites_solution_primary direct
_atom_sites_solution_secondary difmap
_audit_creation_method SHELXL-97
_cell_angle_alpha 101.2870(5)
_cell_angle_beta 110.5192(5)
_cell_angle_gamma 111.5633(4)
_cell_formula_units_Z 1
_cell_length_a 10.2222(4)
_cell_length_b 12.2208(5)
_cell_length_c 13.5228(5)
_cell_measurement_reflns_used 9891
_cell_measurement_temperature 100(2)
_cell_measurement_theta_max 30.4065
_cell_measurement_theta_min 2.267
_cell_volume 1365.44(9)
_computing_cell_refinement 'APEX2 v. 2009.7 (Bruker AXS, 2008)'
_computing_data_collection 'APEX2 v. 2009.7 (Bruker AXS, 2008)'
_computing_data_reduction 'APEX2 v. 2009.7 (Bruker AXS, 2008)'
_computing_molecular_graphics ORTEP
_computing_publication_material 'SHELXL-97 (Sheldrick, 1997)'
_computing_structure_refinement 'SHELXL-97 (Sheldrick, 1997)'
_computing_structure_solution 'SHELXS-97 (Sheldrick, 1990)'
_diffrn_ambient_temperature 100(2)
_diffrn_detector_area_resol_mean 8.26
_diffrn_measured_fraction_theta_full 0.991
_diffrn_measured_fraction_theta_max 0.905
_diffrn_measurement_device_type 'Bruker APEX DUO system'
_diffrn_measurement_method '\w and \f rotations with narrow frames'
_diffrn_radiation_monochromator graphite
_diffrn_radiation_source 'fine-focus sealed tube'
_diffrn_radiation_type MoK\a
_diffrn_radiation_wavelength 0.71073
_diffrn_reflns_av_R_equivalents 0.0161
_diffrn_reflns_av_sigmaI/netI 0.0213
_diffrn_reflns_limit_h_max 14
_diffrn_reflns_limit_h_min -13
_diffrn_reflns_limit_k_max 16
_diffrn_reflns_limit_k_min -17
_diffrn_reflns_limit_l_max 19
_diffrn_reflns_limit_l_min -18
_diffrn_reflns_number 16152
_diffrn_reflns_theta_full 29.00
_diffrn_reflns_theta_max 30.52
_diffrn_reflns_theta_min 1.73
_diffrn_standards_decay_% 'no decay'
_exptl_absorpt_coefficient_mu 0.742
_exptl_absorpt_correction_T_max 0.9071
_exptl_absorpt_correction_T_min 0.8041
_exptl_absorpt_correction_type multi-scan
_exptl_absorpt_process_details
; 
 multi-scan correction included in APEX2 package (Bruker AXS, 2008)
;
_exptl_crystal_colour orange
_exptl_crystal_density_diffrn 1.350
_exptl_crystal_description prism
_exptl_crystal_F_000 580
_exptl_crystal_size_max 0.191
_exptl_crystal_size_mid 0.186
_exptl_crystal_size_min 0.154
_refine_diff_density_max 0.831
_refine_diff_density_min -0.324
_refine_diff_density_rms 0.063
_refine_ls_extinction_method none
_refine_ls_goodness_of_fit_ref 1.035
_refine_ls_hydrogen_treatment mixed
_refine_ls_matrix_type full
_refine_ls_number_parameters 322
_refine_ls_number_reflns 7570
_refine_ls_number_restraints 0
_refine_ls_restrained_S_all 1.035
_refine_ls_R_factor_all 0.0227
_refine_ls_R_factor_gt 0.0216
_refine_ls_shift/su_max 0.003
_refine_ls_shift/su_mean 0.000
_refine_ls_structure_factor_coef Fsqd
_refine_ls_weighting_details 'calc w=1/[\s^2^(Fo^2^)+(0.0296P)^2^+0.5838P] where P=(Fo^2^+2Fc^2^)/3'
_refine_ls_weighting_scheme calc
_refine_ls_wR_factor_gt 0.0553
_refine_ls_wR_factor_ref 0.0560
_reflns_number_gt 7227
_reflns_number_total 7570
_reflns_threshold_expression >2sigma(I)
_cod_data_source_file ja300396h_si_002_1.cif
_cod_data_source_block compnd_2
_cod_database_code 4117932

loop_
_symmetry_equiv_pos_as_xyz
'x, y, z'
'-x, -y, -z'

loop_
_atom_site_label
_atom_site_type_symbol
_atom_site_fract_x
_atom_site_fract_y
_atom_site_fract_z
_atom_site_U_iso_or_equiv
_atom_site_adp_type
_atom_site_occupancy
_atom_site_symmetry_multiplicity
_atom_site_calc_flag
_atom_site_refinement_flags
Rh1 Rh 0.712501(10) 0.588516(8) 0.574811(7) 0.01267(3) Uani 1 1 d .
Cl1 Cl 0.50632(4) 0.42522(3) 0.39074(3) 0.02141(6) Uani 1 1 d .
N1 N 0.88257(12) 0.67312(9) 0.82482(8) 0.01457(19) Uani 1 1 d .
N2 N 0.99437(12) 0.82464(9) 0.77567(8) 0.01378(18) Uani 1 1 d .
C1 C 0.88575(16) 0.56174(13) 0.53962(12) 0.0194(2) Uani 1 1 d .
H1A H 0.982(2) 0.5923(19) 0.6052(17) 0.031(5) Uiso 1 1 d .
H1B H 0.841(2) 0.4784(18) 0.4905(16) 0.026(4) Uiso 1 1 d .
C2 C 0.85418(16) 0.64975(13) 0.49643(11) 0.0187(2) Uani 1 1 d .
H2A H 0.932(2) 0.7415(18) 0.5330(16) 0.027(5) Uiso 1 1 d .
H2B H 0.783(2) 0.6212(17) 0.4183(15) 0.023(4) Uiso 1 1 d .
C10 C 0.87043(14) 0.70394(11) 0.73024(10) 0.0126(2) Uani 1 1 d .
C11 C 1.01164(15) 0.77002(12) 0.92354(10) 0.0186(2) Uani 1 1 d .
H11 H 1.0447 0.7692 0.9983 0.022 Uiso 1 1 calc R
C12 C 1.08112(15) 0.86523(12) 0.89339(10) 0.0181(2) Uani 1 1 d .
H12 H 1.1719 0.9449 0.9428 0.022 Uiso 1 1 calc R
C13 C 0.77486(14) 0.55946(11) 0.82857(10) 0.0149(2) Uani 1 1 d .
C14 C 0.66665(15) 0.56664(12) 0.86768(10) 0.0171(2) Uani 1 1 d .
C15 C 0.56975(16) 0.45763(13) 0.87633(12) 0.0217(3) Uani 1 1 d .
H15 H 0.4950 0.4593 0.9022 0.026 Uiso 1 1 calc R
C16 C 0.58010(18) 0.34706(13) 0.84810(13) 0.0251(3) Uani 1 1 d .
H16 H 0.5129 0.2739 0.8548 0.030 Uiso 1 1 calc R
C17 C 0.68788(17) 0.34273(12) 0.81024(12) 0.0232(3) Uani 1 1 d .
H17 H 0.6936 0.2662 0.7907 0.028 Uiso 1 1 calc R
C18 C 0.78886(15) 0.44916(12) 0.80010(10) 0.0175(2) Uani 1 1 d .
C19 C 0.91114(16) 0.44323(13) 0.76375(11) 0.0205(2) Uani 1 1 d .
H19 H 0.9621 0.5237 0.7525 0.025 Uiso 1 1 calc R
C20 C 0.8347(2) 0.33295(15) 0.65093(13) 0.0293(3) Uani 1 1 d .
H20A H 0.7507 0.3395 0.5930 0.044 Uiso 1 1 calc R
H20B H 0.7890 0.2525 0.6609 0.044 Uiso 1 1 calc R
H20C H 0.9153 0.3362 0.6266 0.044 Uiso 1 1 calc R
C21 C 1.0409(2) 0.4342(2) 0.85661(15) 0.0375(4) Uani 1 1 d .
H21A H 1.0920 0.5078 0.9271 0.056 Uiso 1 1 calc R
H21B H 1.1202 0.4327 0.8323 0.056 Uiso 1 1 calc R
H21C H 0.9936 0.3564 0.8699 0.056 Uiso 1 1 calc R
C22 C 0.65421(17) 0.68721(13) 0.90373(12) 0.0214(2) Uani 1 1 d .
H22 H 0.7013 0.7446 0.8682 0.026 Uiso 1 1 calc R
C23 C 0.74903(19) 0.75585(14) 1.03355(13) 0.0276(3) Uani 1 1 d .
H23A H 0.8612 0.7800 1.0577 0.041 Uiso 1 1 calc R
H23B H 0.7082 0.6993 1.0700 0.041 Uiso 1 1 calc R
H23C H 0.7382 0.8321 1.0558 0.041 Uiso 1 1 calc R
C24 C 0.48210(19) 0.66152(16) 0.86597(13) 0.0291(3) Uani 1 1 d .
H24A H 0.4185 0.6114 0.7841 0.044 Uiso 1 1 calc R
H24B H 0.4796 0.7423 0.8821 0.044 Uiso 1 1 calc R
H24C H 0.4383 0.6145 0.9076 0.044 Uiso 1 1 calc R
C25 C 1.03395(14) 0.91168(11) 0.71953(10) 0.0139(2) Uani 1 1 d .
C26 C 1.17972(14) 0.95078(11) 0.71741(10) 0.0151(2) Uani 1 1 d .
C27 C 1.22559(15) 1.04667(12) 0.67572(11) 0.0186(2) Uani 1 1 d .
H27 H 1.3233 1.0742 0.6725 0.022 Uiso 1 1 calc R
C28 C 1.13116(17) 1.10224(13) 0.63907(12) 0.0222(3) Uani 1 1 d .
H28 H 1.1660 1.1696 0.6137 0.027 Uiso 1 1 calc R
C29 C 0.98587(16) 1.05944(13) 0.63948(12) 0.0213(2) Uani 1 1 d .
H29 H 0.9209 1.0970 0.6128 0.026 Uiso 1 1 calc R
C30 C 0.93261(14) 0.96243(12) 0.67823(10) 0.0162(2) Uani 1 1 d .
C31 C 0.77220(15) 0.91752(12) 0.67676(11) 0.0185(2) Uani 1 1 d .
H31 H 0.7439 0.8352 0.6883 0.022 Uiso 1 1 calc R
C32 C 0.7810(2) 1.01123(18) 0.77468(16) 0.0388(4) Uani 1 1 d .
H32A H 0.8565 1.0173 0.8472 0.058 Uiso 1 1 calc R
H32B H 0.6759 0.9819 0.7711 0.058 Uiso 1 1 calc R
H32C H 0.8164 1.0948 0.7687 0.058 Uiso 1 1 calc R
C33 C 0.64255(19) 0.8934(2) 0.56277(15) 0.0397(4) Uani 1 1 d .
H33A H 0.6420 0.8351 0.5014 0.060 Uiso 1 1 calc R
H33B H 0.6630 0.9738 0.5516 0.060 Uiso 1 1 calc R
H33C H 0.5393 0.8559 0.5620 0.060 Uiso 1 1 calc R
C34 C 1.28815(15) 0.89304(12) 0.75614(11) 0.0178(2) Uani 1 1 d .
H34 H 1.2383 0.8271 0.7839 0.021 Uiso 1 1 calc R
C35 C 1.30817(17) 0.82900(14) 0.65714(12) 0.0241(3) Uani 1 1 d .
H35A H 1.2040 0.7629 0.5958 0.036 Uiso 1 1 calc R
H35B H 1.3764 0.7909 0.6835 0.036 Uiso 1 1 calc R
H35C H 1.3569 0.8923 0.6288 0.036 Uiso 1 1 calc R
C36 C 1.44973(16) 0.99447(14) 0.85442(12) 0.0235(3) Uani 1 1 d .
H36A H 1.5155 0.9548 0.8821 0.035 Uiso 1 1 calc R
H36B H 1.4347 1.0356 0.9164 0.035 Uiso 1 1 calc R
H36C H 1.5025 1.0579 0.8278 0.035 Uiso 1 1 calc R

loop_
_atom_site_aniso_label
_atom_site_aniso_U_11
_atom_site_aniso_U_22
_atom_site_aniso_U_33
_atom_site_aniso_U_23
_atom_site_aniso_U_13
_atom_site_aniso_U_12
Rh1 0.01260(5) 0.01219(5) 0.01056(5) 0.00282(3) 0.00501(4) 0.00437(4)
Cl1 0.01474(13) 0.02529(15) 0.01410(13) -0.00137(11) 0.00573(10) 0.00501(11)
N1 0.0157(5) 0.0127(4) 0.0117(4) 0.0039(4) 0.0064(4) 0.0035(4)
N2 0.0142(4) 0.0129(4) 0.0115(4) 0.0040(4) 0.0060(4) 0.0040(4)
C1 0.0193(6) 0.0218(6) 0.0194(6) 0.0070(5) 0.0114(5) 0.0100(5)
C2 0.0207(6) 0.0196(6) 0.0148(5) 0.0062(5) 0.0102(5) 0.0068(5)
C10 0.0139(5) 0.0118(5) 0.0130(5) 0.0045(4) 0.0074(4) 0.0058(4)
C11 0.0187(6) 0.0175(5) 0.0109(5) 0.0034(4) 0.0049(4) 0.0030(5)
C12 0.0175(6) 0.0163(5) 0.0117(5) 0.0026(4) 0.0052(4) 0.0022(4)
C13 0.0161(5) 0.0125(5) 0.0123(5) 0.0049(4) 0.0065(4) 0.0032(4)
C14 0.0198(6) 0.0158(5) 0.0155(5) 0.0064(4) 0.0091(5) 0.0070(5)
C15 0.0230(6) 0.0188(6) 0.0232(6) 0.0086(5) 0.0145(5) 0.0059(5)
C16 0.0293(7) 0.0155(6) 0.0278(7) 0.0090(5) 0.0167(6) 0.0042(5)
C17 0.0304(7) 0.0138(5) 0.0253(7) 0.0073(5) 0.0148(6) 0.0086(5)
C18 0.0208(6) 0.0159(5) 0.0140(5) 0.0057(4) 0.0078(5) 0.0072(5)
C19 0.0246(6) 0.0214(6) 0.0202(6) 0.0093(5) 0.0122(5) 0.0129(5)
C20 0.0426(9) 0.0253(7) 0.0263(7) 0.0086(6) 0.0203(7) 0.0185(6)
C21 0.0329(8) 0.0575(11) 0.0326(8) 0.0239(8) 0.0151(7) 0.0280(8)
C22 0.0291(7) 0.0185(6) 0.0243(6) 0.0110(5) 0.0180(6) 0.0121(5)
C23 0.0320(7) 0.0200(6) 0.0272(7) 0.0034(5) 0.0171(6) 0.0085(6)
C24 0.0369(8) 0.0384(8) 0.0284(7) 0.0171(6) 0.0215(6) 0.0254(7)
C25 0.0162(5) 0.0116(5) 0.0121(5) 0.0039(4) 0.0070(4) 0.0048(4)
C26 0.0160(5) 0.0147(5) 0.0131(5) 0.0045(4) 0.0069(4) 0.0060(4)
C27 0.0169(6) 0.0186(6) 0.0192(6) 0.0086(5) 0.0097(5) 0.0050(5)
C28 0.0247(6) 0.0195(6) 0.0242(6) 0.0136(5) 0.0123(5) 0.0086(5)
C29 0.0226(6) 0.0195(6) 0.0242(6) 0.0111(5) 0.0101(5) 0.0115(5)
C30 0.0157(5) 0.0149(5) 0.0161(5) 0.0040(4) 0.0075(4) 0.0062(4)
C31 0.0158(5) 0.0189(6) 0.0209(6) 0.0061(5) 0.0091(5) 0.0084(5)
C32 0.0281(8) 0.0405(9) 0.0368(9) -0.0032(7) 0.0198(7) 0.0101(7)
C33 0.0198(7) 0.0650(12) 0.0287(8) 0.0192(8) 0.0093(6) 0.0158(7)
C34 0.0175(5) 0.0187(5) 0.0203(6) 0.0093(5) 0.0104(5) 0.0092(5)
C35 0.0226(6) 0.0246(6) 0.0249(7) 0.0052(5) 0.0122(5) 0.0118(5)
C36 0.0209(6) 0.0282(7) 0.0197(6) 0.0076(5) 0.0070(5) 0.0129(5)

loop_
_atom_type_symbol
_atom_type_description
_atom_type_scat_dispersion_real
_atom_type_scat_dispersion_imag
_atom_type_scat_source
C C 0.0033 0.0016 'International Tables Vol C Tables 4.2.6.8 and 6.1.1.4'
H H 0.0000 0.0000 'International Tables Vol C Tables 4.2.6.8 and 6.1.1.4'
Cl Cl 0.1484 0.1585 'International Tables Vol C Tables 4.2.6.8 and 6.1.1.4'
Rh Rh -1.1178 0.9187 'International Tables Vol C Tables 4.2.6.8 and 6.1.1.4'
N N 0.0061 0.0033 'International Tables Vol C Tables 4.2.6.8 and 6.1.1.4'

loop_
_geom_angle_atom_site_label_1
_geom_angle_atom_site_label_2
_geom_angle_atom_site_label_3
_geom_angle
_geom_angle_site_symmetry_1
_geom_angle_site_symmetry_3
C10 Rh1 C2 97.21(5) . .
C10 Rh1 C1 91.35(5) . .
C2 Rh1 C1 39.11(5) . .
C10 Rh1 Cl1 93.50(3) . 2_666
C2 Rh1 Cl1 149.76(4) . 2_666
C1 Rh1 Cl1 168.48(4) . 2_666
C10 Rh1 Cl1 173.05(3) . .
C2 Rh1 Cl1 88.13(4) . .
C1 Rh1 Cl1 90.01(4) . .
Cl1 Rh1 Cl1 83.963(11) 2_666 .
Rh1 Cl1 Rh1 96.037(11) 2_666 .
C10 N1 C11 111.66(10) . .
C10 N1 C13 127.19(10) . .
C11 N1 C13 121.08(10) . .
C10 N2 C12 111.59(10) . .
C10 N2 C25 128.78(10) . .
C12 N2 C25 119.44(10) . .
C2 C1 Rh1 69.94(7) . .
C2 C1 H1A 118.1(12) . .
Rh1 C1 H1A 113.3(12) . .
C2 C1 H1B 119.6(11) . .
Rh1 C1 H1B 109.2(11) . .
H1A C1 H1B 116.6(16) . .
C1 C2 Rh1 70.95(7) . .
C1 C2 H2A 121.3(11) . .
Rh1 C2 H2A 114.2(11) . .
C1 C2 H2B 118.6(11) . .
Rh1 C2 H2B 105.7(11) . .
H2A C2 H2B 115.5(15) . .
N2 C10 N1 102.91(10) . .
N2 C10 Rh1 133.08(9) . .
N1 C10 Rh1 123.96(8) . .
C12 C11 N1 106.97(11) . .
C12 C11 H11 126.5 . .
N1 C11 H11 126.5 . .
C11 C12 N2 106.85(11) . .
C11 C12 H12 126.6 . .
N2 C12 H12 126.6 . .
C18 C13 C14 122.66(11) . .
C18 C13 N1 118.97(11) . .
C14 C13 N1 118.24(11) . .
C15 C14 C13 117.23(12) . .
C15 C14 C22 119.24(11) . .
C13 C14 C22 123.50(11) . .
C16 C15 C14 121.42(13) . .
C16 C15 H15 119.3 . .
C14 C15 H15 119.3 . .
C17 C16 C15 120.16(12) . .
C17 C16 H16 119.9 . .
C15 C16 H16 119.9 . .
C16 C17 C18 121.14(12) . .
C16 C17 H17 119.4 . .
C18 C17 H17 119.4 . .
C17 C18 C13 117.39(12) . .
C17 C18 C19 119.84(12) . .
C13 C18 C19 122.73(11) . .
C18 C19 C20 111.56(12) . .
C18 C19 C21 110.72(11) . .
C20 C19 C21 110.70(13) . .
C18 C19 H19 107.9 . .
C20 C19 H19 107.9 . .
C21 C19 H19 107.9 . .
C19 C20 H20A 109.5 . .
C19 C20 H20B 109.5 . .
H20A C20 H20B 109.5 . .
C19 C20 H20C 109.5 . .
H20A C20 H20C 109.5 . .
H20B C20 H20C 109.5 . .
C19 C21 H21A 109.5 . .
C19 C21 H21B 109.5 . .
H21A C21 H21B 109.5 . .
C19 C21 H21C 109.5 . .
H21A C21 H21C 109.5 . .
H21B C21 H21C 109.5 . .
C14 C22 C24 112.76(12) . .
C14 C22 C23 110.22(11) . .
C24 C22 C23 108.89(12) . .
C14 C22 H22 108.3 . .
C24 C22 H22 108.3 . .
C23 C22 H22 108.3 . .
C22 C23 H23A 109.5 . .
C22 C23 H23B 109.5 . .
H23A C23 H23B 109.5 . .
C22 C23 H23C 109.5 . .
H23A C23 H23C 109.5 . .
H23B C23 H23C 109.5 . .
C22 C24 H24A 109.5 . .
C22 C24 H24B 109.5 . .
H24A C24 H24B 109.5 . .
C22 C24 H24C 109.5 . .
H24A C24 H24C 109.5 . .
H24B C24 H24C 109.5 . .
C26 C25 C30 122.34(11) . .
C26 C25 N2 118.23(10) . .
C30 C25 N2 119.19(11) . .
C27 C26 C25 117.69(11) . .
C27 C26 C34 118.80(11) . .
C25 C26 C34 123.50(11) . .
C28 C27 C26 121.16(12) . .
C28 C27 H27 119.4 . .
C26 C27 H27 119.4 . .
C29 C28 C27 119.83(12) . .
C29 C28 H28 120.1 . .
C27 C28 H28 120.1 . .
C28 C29 C30 121.51(12) . .
C28 C29 H29 119.2 . .
C30 C29 H29 119.2 . .
C29 C30 C25 117.38(11) . .
C29 C30 C31 120.00(11) . .
C25 C30 C31 122.61(11) . .
C30 C31 C32 110.62(11) . .
C30 C31 C33 111.80(11) . .
C32 C31 C33 111.34(13) . .
C30 C31 H31 107.6 . .
C32 C31 H31 107.6 . .
C33 C31 H31 107.6 . .
C31 C32 H32A 109.5 . .
C31 C32 H32B 109.5 . .
H32A C32 H32B 109.5 . .
C31 C32 H32C 109.5 . .
H32A C32 H32C 109.5 . .
H32B C32 H32C 109.5 . .
C31 C33 H33A 109.5 . .
C31 C33 H33B 109.5 . .
H33A C33 H33B 109.5 . .
C31 C33 H33C 109.5 . .
H33A C33 H33C 109.5 . .
H33B C33 H33C 109.5 . .
C26 C34 C36 110.43(11) . .
C26 C34 C35 110.80(11) . .
C36 C34 C35 110.51(11) . .
C26 C34 H34 108.3 . .
C36 C34 H34 108.3 . .
C35 C34 H34 108.3 . .
C34 C35 H35A 109.5 . .
C34 C35 H35B 109.5 . .
H35A C35 H35B 109.5 . .
C34 C35 H35C 109.5 . .
H35A C35 H35C 109.5 . .
H35B C35 H35C 109.5 . .
C34 C36 H36A 109.5 . .
C34 C36 H36B 109.5 . .
H36A C36 H36B 109.5 . .
C34 C36 H36C 109.5 . .
H36A C36 H36C 109.5 . .
H36B C36 H36C 109.5 . .

loop_
_geom_bond_atom_site_label_1
_geom_bond_atom_site_label_2
_geom_bond_distance
_geom_bond_site_symmetry_2
Rh1 C10 1.9495(12) .
Rh1 C2 2.0907(13) .
Rh1 C1 2.1038(13) .
Rh1 Cl1 2.3945(3) 2_666
Rh1 Cl1 2.4303(3) .
Cl1 Rh1 2.3945(3) 2_666
N1 C10 1.3800(15) .
N1 C11 1.3868(15) .
N1 C13 1.4446(15) .
N2 C10 1.3727(15) .
N2 C12 1.3944(15) .
N2 C25 1.4446(15) .
C1 C2 1.4040(18) .
C1 H1A 0.94(2) .
C1 H1B 0.931(19) .
C2 H2A 0.993(19) .
C2 H2B 0.947(18) .
C11 C12 1.3438(17) .
C11 H11 0.9500 .
C12 H12 0.9500 .
C13 C18 1.4011(17) .
C13 C14 1.4050(17) .
C14 C15 1.3935(17) .
C14 C22 1.5248(18) .
C15 C16 1.384(2) .
C15 H15 0.9500 .
C16 C17 1.381(2) .
C16 H16 0.9500 .
C17 C18 1.3993(18) .
C17 H17 0.9500 .
C18 C19 1.5143(18) .
C19 C20 1.530(2) .
C19 C21 1.530(2) .
C19 H19 1.0000 .
C20 H20A 0.9800 .
C20 H20B 0.9800 .
C20 H20C 0.9800 .
C21 H21A 0.9800 .
C21 H21B 0.9800 .
C21 H21C 0.9800 .
C22 C24 1.535(2) .
C22 C23 1.536(2) .
C22 H22 1.0000 .
C23 H23A 0.9800 .
C23 H23B 0.9800 .
C23 H23C 0.9800 .
C24 H24A 0.9800 .
C24 H24B 0.9800 .
C24 H24C 0.9800 .
C25 C26 1.4005(16) .
C25 C30 1.4043(16) .
C26 C27 1.3968(17) .
C26 C34 1.5210(17) .
C27 C28 1.3845(18) .
C27 H27 0.9500 .
C28 C29 1.3840(19) .
C28 H28 0.9500 .
C29 C30 1.3946(18) .
C29 H29 0.9500 .
C30 C31 1.5172(17) .
C31 C32 1.523(2) .
C31 C33 1.524(2) .
C31 H31 1.0000 .
C32 H32A 0.9800 .
C32 H32B 0.9800 .
C32 H32C 0.9800 .
C33 H33A 0.9800 .
C33 H33B 0.9800 .
C33 H33C 0.9800 .
C34 C36 1.5304(19) .
C34 C35 1.5318(18) .
C34 H34 1.0000 .
C35 H35A 0.9800 .
C35 H35B 0.9800 .
C35 H35C 0.9800 .
C36 H36A 0.9800 .
C36 H36B 0.9800 .
C36 H36C 0.9800 .

loop_
_geom_torsion_atom_site_label_1
_geom_torsion_atom_site_label_2
_geom_torsion_atom_site_label_3
_geom_torsion_atom_site_label_4
_geom_torsion
_geom_torsion_site_symmetry_1
_geom_torsion_site_symmetry_4
C2 Rh1 Cl1 Rh1 -150.77(4) . 2_666
C1 Rh1 Cl1 Rh1 170.16(4) . 2_666
Cl1 Rh1 Cl1 Rh1 0.0 2_666 2_666
C10 Rh1 C1 C2 -99.79(8) . .
Cl1 Rh1 C1 C2 145.33(16) 2_666 .
Cl1 Rh1 C1 C2 87.02(7) . .
C10 Rh1 C2 C1 83.22(8) . .
Cl1 Rh1 C2 C1 -166.96(7) 2_666 .
Cl1 Rh1 C2 C1 -92.32(8) . .
C12 N2 C10 N1 1.18(13) . .
C25 N2 C10 N1 -173.66(11) . .
C12 N2 C10 Rh1 -176.23(9) . .
C25 N2 C10 Rh1 8.94(19) . .
C11 N1 C10 N2 -1.64(13) . .
C13 N1 C10 N2 175.19(11) . .
C11 N1 C10 Rh1 176.08(9) . .
C13 N1 C10 Rh1 -7.10(17) . .
C2 Rh1 C10 N2 31.41(12) . .
C1 Rh1 C10 N2 70.21(12) . .
Cl1 Rh1 C10 N2 -120.25(11) 2_666 .
C2 Rh1 C10 N1 -145.55(10) . .
C1 Rh1 C10 N1 -106.75(10) . .
Cl1 Rh1 C10 N1 62.79(10) 2_666 .
C10 N1 C11 C12 1.53(15) . .
C13 N1 C11 C12 -175.52(11) . .
N1 C11 C12 N2 -0.71(15) . .
C10 N2 C12 C11 -0.31(15) . .
C25 N2 C12 C11 175.07(11) . .
C10 N1 C13 C18 81.89(15) . .
C11 N1 C13 C18 -101.55(14) . .
C10 N1 C13 C14 -102.06(14) . .
C11 N1 C13 C14 74.50(15) . .
C18 C13 C14 C15 -0.76(18) . .
N1 C13 C14 C15 -176.65(11) . .
C18 C13 C14 C22 177.40(12) . .
N1 C13 C14 C22 1.50(18) . .
C13 C14 C15 C16 0.3(2) . .
C22 C14 C15 C16 -177.94(13) . .
C14 C15 C16 C17 -0.1(2) . .
C15 C16 C17 C18 0.3(2) . .
C16 C17 C18 C13 -0.7(2) . .
C16 C17 C18 C19 177.07(13) . .
C14 C13 C18 C17 0.97(18) . .
N1 C13 C18 C17 176.84(11) . .
C14 C13 C18 C19 -176.76(12) . .
N1 C13 C18 C19 -0.89(18) . .
C17 C18 C19 C20 54.99(16) . .
C13 C18 C19 C20 -127.34(13) . .
C17 C18 C19 C21 -68.78(17) . .
C13 C18 C19 C21 108.89(15) . .
C15 C14 C22 C24 -41.01(17) . .
C13 C14 C22 C24 140.87(13) . .
C15 C14 C22 C23 80.90(15) . .
C13 C14 C22 C23 -97.22(14) . .
C10 N2 C25 C26 -117.90(13) . .
C12 N2 C25 C26 67.62(15) . .
C10 N2 C25 C30 67.64(16) . .
C12 N2 C25 C30 -106.84(13) . .
C30 C25 C26 C27 2.11(18) . .
N2 C25 C26 C27 -172.17(11) . .
C30 C25 C26 C34 -176.90(11) . .
N2 C25 C26 C34 8.82(17) . .
C25 C26 C27 C28 0.78(19) . .
C34 C26 C27 C28 179.83(12) . .
C26 C27 C28 C29 -2.4(2) . .
C27 C28 C29 C30 1.2(2) . .
C28 C29 C30 C25 1.5(2) . .
C28 C29 C30 C31 -179.66(12) . .
C26 C25 C30 C29 -3.22(18) . .
N2 C25 C30 C29 171.00(11) . .
C26 C25 C30 C31 177.97(11) . .
N2 C25 C30 C31 -7.81(17) . .
C29 C30 C31 C32 -76.82(17) . .
C25 C30 C31 C32 101.96(15) . .
C29 C30 C31 C33 47.89(18) . .
C25 C30 C31 C33 -133.33(14) . .
C27 C26 C34 C36 60.95(15) . .
C25 C26 C34 C36 -120.05(13) . .
C27 C26 C34 C35 -61.82(15) . .
C25 C26 C34 C35 117.18(13) . .
